data_7702116
loop_
_publ_author_name
'Feng, Hui-Jun'
'Xu, Ling'
'Liu, Bing'
'Jiao, Huan'

_publ_section_title
;
 Europium metal-organic frameworks as recyclable and selective turn-off
 fluorescent sensors for aniline detection.
;
_journal_issue 43
_journal_name_full 'Dalton transactions (Cambridge, England : 2003)'
_journal_page_first 17392
_journal_page_last 17400
_journal_paper_doi 10.1039/c6dt03358j
_journal_volume 45
_journal_year 2016
_chemical_formula_moiety 'C24 H12 Cl Eu2 O12, C8 H15 N2'
_chemical_formula_sum 'C32 H27 Cl Eu2 N2 O12'
_chemical_formula_weight 970.93
_space_group_crystal_system monoclinic
_space_group_IT_number 15
_space_group_name_Hall '-C 2yc'
_space_group_name_H-M_alt 'C 1 2/c 1'
_atom_sites_solution_hydrogens geom
_atom_sites_solution_primary direct
_atom_sites_solution_secondary difmap
_audit_creation_date 2016-09-16
_audit_creation_method
;
Olex2 1.2
(compiled 2016.08.25 svn.r3337 for OlexSys, GUI svn.r5221)
;
_audit_update_record
;
2016-09-16 deposited with the CCDC.
2016-09-29 downloaded from the CCDC.
;
_cell_angle_alpha 90.00
_cell_angle_beta 103.273(3)
_cell_angle_gamma 90.00
_cell_formula_units_Z 8
_cell_length_a 19.1758(6)
_cell_length_b 10.9867(3)
_cell_length_c 33.4105(12)
_cell_measurement_reflns_used 13846
_cell_measurement_temperature 293(2)
_cell_measurement_theta_max 29.1200
_cell_measurement_theta_min 3.4880
_cell_volume 6850.9(4)
_computing_cell_refinement 'CrystalClear (Rigaku Corp., 2002)'
_computing_data_collection 'CrystalClear (Rigaku Corp., 2002)'
_computing_data_reduction 'CrystalClear (Rigaku Corp., 2002)'
_computing_molecular_graphics 'Olex2 (Dolomanov et al., 2009)'
_computing_publication_material 'Olex2 (Dolomanov et al., 2009)'
_computing_structure_refinement 'ShelXL-1997 (Sheldrick, 2008)'
_computing_structure_solution 'ShelXS (Sheldrick, 2008)'
_diffrn_ambient_temperature 293(2)
_diffrn_measured_fraction_theta_full 0.994
_diffrn_measured_fraction_theta_max 0.994
_diffrn_measurement_device_type 'multiwire proportional'
_diffrn_measurement_method 'phi and omega scans'
_diffrn_radiation_monochromator graphite
_diffrn_radiation_type MoK\a
_diffrn_radiation_wavelength 0.71073
_diffrn_reflns_av_R_equivalents 0.0360
_diffrn_reflns_av_unetI/netI 0.0266
_diffrn_reflns_limit_h_max 22
_diffrn_reflns_limit_h_min -22
_diffrn_reflns_limit_k_max 12
_diffrn_reflns_limit_k_min -13
_diffrn_reflns_limit_l_max 39
_diffrn_reflns_limit_l_min -39
_diffrn_reflns_number 32067
_diffrn_reflns_theta_full 25.02
_diffrn_reflns_theta_max 25.02
_diffrn_reflns_theta_min 3.49
_diffrn_source 'fine-focus sealed tube'
_exptl_absorpt_coefficient_mu 3.771
_exptl_absorpt_correction_T_max 1.00000
_exptl_absorpt_correction_T_min 0.63539
_exptl_absorpt_correction_type multi-scan
_exptl_absorpt_process_details 'Sphere (CrystalClear)'
_exptl_crystal_colour colorless
_exptl_crystal_density_diffrn 1.883
_exptl_crystal_density_method 'not measured'
_exptl_crystal_description platelet
_exptl_crystal_F_000 3776
_exptl_crystal_size_max 0.4
_exptl_crystal_size_mid 0.3
_exptl_crystal_size_min 0.2
_refine_diff_density_max 0.935
_refine_diff_density_min -1.455
_refine_diff_density_rms 0.132
_refine_ls_extinction_method none
_refine_ls_goodness_of_fit_ref 1.071
_refine_ls_hydrogen_treatment constr
_refine_ls_matrix_type full
_refine_ls_number_parameters 444
_refine_ls_number_reflns 6013
_refine_ls_number_restraints 0
_refine_ls_restrained_S_all 1.071
_refine_ls_R_factor_all 0.0414
_refine_ls_R_factor_gt 0.0384
_refine_ls_shift/su_max 0.001
_refine_ls_shift/su_mean 0.000
_refine_ls_structure_factor_coef Fsqd
_refine_ls_weighting_details 'calc w=1/[\s^2^(Fo^2^)+(0.0095P)^2^+188.9718P] where P=(Fo^2^+2Fc^2^)/3'
_refine_ls_weighting_scheme calc
_refine_ls_wR_factor_gt 0.0805
_refine_ls_wR_factor_ref 0.0818
_reflns_number_gt 5645
_reflns_number_total 6013
_reflns_threshold_expression >2sigma(I)
_cod_data_source_file c6dt03358j2.cif
_cod_data_source_block Comp-3
_cod_database_code 7702116
_olex2_refinement_description
;
1. Fixed Uiso
 At 1.2 times of:
  All C(H) groups, All C(H,H) groups
 At 1.5 times of:
  All C(H,H,H) groups
2.a Secondary CH2 refined with riding coordinates:
 C5(H5A,H5B), C6(H6A,H6B), C7(H7A,H7B)
2.b Me refined with riding coordinates:
 C4(H4A,H4B,H4C), C8(H8A,H8B,H8C)
2.c Aromatic/amide H refined with riding coordinates:
 C12(H12A), C13(H13A), C15(H15A), C16(H16A), C22(H22A), C23(H23A), C25(H25A),
 C26(H26A), C32(H32A), C33(H33A), C42(H42A), C43(H43A), C1(H1A), C2(H2A),
 C3(H3A)
;
_olex2_submission_special_instructions 'No special instructions were received'

loop_
_space_group_symop_id
_space_group_symop_operation_xyz
1 'x, y, z'
2 '-x, y, -z+1/2'
3 'x+1/2, y+1/2, z'
4 '-x+1/2, y+1/2, -z+1/2'
5 '-x, -y, -z'
6 'x, -y, z-1/2'
7 '-x+1/2, -y+1/2, -z'
8 'x+1/2, -y+1/2, z-1/2'

loop_
_atom_site_label
_atom_site_type_symbol
_atom_site_fract_x
_atom_site_fract_y
_atom_site_fract_z
_atom_site_U_iso_or_equiv
_atom_site_adp_type
_atom_site_occupancy
_atom_site_calc_flag
_atom_site_site_symmetry_order
_atom_site_refinement_flags_posn
_atom_site_refinement_flags_adp
_atom_site_refinement_flags_occupancy
Eu1 Eu 0.013013(17) 0.18479(3) 0.186682(9) 0.01460(9) Uani 1 d 1 . . .
Eu2 Eu 0.003489(16) 0.05911(3) 0.055764(9) 0.01267(9) Uani 1 d 1 . . .
Cl1 Cl -0.07806(8) 0.08659(17) 0.11528(5) 0.0240(4) Uani 1 d 1 . . .
O11 O 0.0318(3) 0.3367(4) 0.13901(15) 0.0292(12) Uani 1 d 1 . . .
O12 O 0.0563(3) 0.2376(4) 0.08591(15) 0.0277(11) Uani 1 d 1 . . .
O13 O 0.0188(2) 0.8708(4) 0.01979(14) 0.0206(10) Uani 1 d 1 . . .
O14 O 0.0722(3) 0.7683(4) -0.02134(14) 0.0279(11) Uani 1 d 1 . . .
C11 C 0.0541(4) 0.4528(6) 0.08284(19) 0.0192(14) Uani 1 d 1 . . .
C12 C 0.0333(5) 0.5609(7) 0.0970(2) 0.0353(18) Uani 1 d 1 . . .
H12A H 0.0196 0.5635 0.1219 0.042 Uiso 1 calc 1 R . .
C13 C 0.0329(4) 0.6672(7) 0.0740(2) 0.0339(18) Uani 1 d 1 . . .
H13A H 0.0159 0.7393 0.0829 0.041 Uiso 1 calc 1 R . .
C14 C 0.0570(3) 0.6661(6) 0.0387(2) 0.0206(14) Uani 1 d 1 . . .
C15 C 0.0808(4) 0.5570(7) 0.0254(2) 0.0268(16) Uani 1 d 1 . . .
H15A H 0.0984 0.5556 0.0017 0.032 Uiso 1 calc 1 R . .
C16 C 0.0783(4) 0.4511(6) 0.0471(2) 0.0265(16) Uani 1 d 1 . . .
H16A H 0.0931 0.3781 0.0376 0.032 Uiso 1 calc 1 R . .
C17 C 0.0473(4) 0.3337(6) 0.1044(2) 0.0203(14) Uani 1 d 1 . . .
C18 C 0.0511(3) 0.7751(6) 0.0111(2) 0.0174(14) Uani 1 d 1 . . .
O21 O 0.0960(3) 0.0737(5) 0.16113(15) 0.0290(11) Uani 1 d 1 . . .
O22 O 0.0791(3) -0.0522(5) 0.10800(14) 0.0278(11) Uani 1 d 1 . . .
O23 O 0.3811(3) -0.2800(5) 0.26413(15) 0.0351(13) Uani 1 d 1 . . .
O24 O 0.4014(3) -0.3230(5) 0.20280(16) 0.0340(12) Uani 1 d 1 . . .
C21 C 0.1715(3) -0.0973(6) 0.16647(19) 0.0197(14) Uani 1 d 1 . . .
C22 C 0.1983(4) -0.1912(7) 0.1463(2) 0.0270(16) Uani 1 d 1 . . .
H22A H 0.1743 -0.2140 0.1200 0.032 Uiso 1 calc 1 R . .
C23 C 0.2603(4) -0.2503(6) 0.1654(2) 0.0247(15) Uani 1 d 1 . . .
H23A H 0.2794 -0.3101 0.1514 0.030 Uiso 1 calc 1 R . .
C24 C 0.2940(4) -0.2215(6) 0.2051(2) 0.0212(14) Uani 1 d 1 . . .
C25 C 0.2651(4) -0.1320(7) 0.2260(2) 0.0305(18) Uani 1 d 1 . . .
H25A H 0.2868 -0.1141 0.2532 0.037 Uiso 1 calc 1 R . .
C26 C 0.2045(4) -0.0701(7) 0.2065(2) 0.0295(17) Uani 1 d 1 . . .
H26A H 0.1857 -0.0096 0.2204 0.035 Uiso 1 calc 1 R . .
C27 C 0.1099(3) -0.0200(6) 0.14394(19) 0.0181(14) Uani 1 d 1 . . .
C28 C 0.3639(3) -0.2797(6) 0.2257(2) 0.0217(15) Uani 1 d 1 . . .
O31 O -0.0037(4) 0.3734(5) 0.21641(17) 0.0440(15) Uani 1 d 1 . . .
O32 O 0.0180(3) 1.0002(4) 0.22042(18) 0.0366(13) Uani 1 d 1 . . .
C31 C 0.0000 0.5611(9) 0.2500 0.025(2) Uani 1 d 2 S T P
C32 C 0.0283(4) 0.6235(6) 0.2217(2) 0.0303(18) Uani 1 d 1 . . .
H32A H 0.0470 0.5810 0.2024 0.036 Uiso 1 calc 1 R . .
C33 C 0.0290(4) 0.7501(7) 0.2218(3) 0.0350(19) Uani 1 d 1 . . .
H33A H 0.0489 0.7923 0.2031 0.042 Uiso 1 calc 1 R . .
C34 C 0.0000 0.8127(9) 0.2500 0.023(2) Uani 1 d 2 S T P
C35 C 0.0000 0.4246(9) 0.2500 0.028(2) Uani 1 d 2 S T P
C36 C 0.0000 0.9491(9) 0.2500 0.026(2) Uani 1 d 2 S T P
O41 O -0.1068(2) -0.0303(5) 0.02806(14) 0.0269(11) Uani 1 d 1 . . .
O42 O -0.1161(2) -0.0789(5) -0.03776(14) 0.0261(11) Uani 1 d 1 . . .
C41 C -0.1951(3) -0.1712(7) -0.0023(2) 0.0234(15) Uani 1 d 1 . . .
C42 C -0.2247(4) -0.1689(7) 0.0320(2) 0.0242(15) Uani 1 d 1 . . .
H42A H -0.2077 -0.1147 0.0534 0.029 Uiso 1 calc 1 R . .
C43 C -0.2204(3) -0.2514(7) -0.0338(2) 0.0226(15) Uani 1 d 1 . . .
H43A H -0.2004 -0.2520 -0.0566 0.027 Uiso 1 calc 1 R . .
C44 C -0.1344(3) -0.0870(6) -0.0040(2) 0.0213(15) Uani 1 d 1 . . .
N1 N -0.2949(4) 0.0828(7) -0.0801(2) 0.0491(19) Uani 1 d 1 . . .
N2 N -0.3093(4) -0.0444(7) -0.1298(2) 0.0496(19) Uani 1 d 1 . . .
C1 C -0.2644(5) -0.0051(8) -0.0969(3) 0.043(2) Uani 1 d 1 . . .
H1A H -0.2182 -0.0346 -0.0868 0.052 Uiso 1 calc 1 R . .
C2 C -0.3624(5) 0.1012(10) -0.1038(4) 0.063(3) Uani 1 d 1 . . .
H2A H -0.3954 0.1584 -0.0991 0.076 Uiso 1 calc 1 R . .
C3 C -0.3717(5) 0.0229(11) -0.1342(4) 0.064(3) Uani 1 d 1 . . .
H3A H -0.4129 0.0142 -0.1551 0.077 Uiso 1 calc 1 R . .
C4 C -0.2615(7) 0.1535(12) -0.0437(4) 0.082(4) Uani 1 d 1 . . .
H4A H -0.2143 0.1226 -0.0324 0.122 Uiso 1 calc 1 R . .
H4B H -0.2899 0.1471 -0.0236 0.122 Uiso 1 calc 1 R . .
H4C H -0.2584 0.2373 -0.0513 0.122 Uiso 1 calc 1 R . .
C5 C -0.2952(7) -0.1435(10) -0.1564(3) 0.066(3) Uani 1 d 1 . . .
H5A H -0.2442 -0.1599 -0.1501 0.079 Uiso 1 calc 1 R . .
H5B H -0.3092 -0.1174 -0.1848 0.079 Uiso 1 calc 1 R . .
C6 C -0.3345(6) -0.2595(10) -0.1515(3) 0.064(3) Uani 1 d 1 . . .
H6A H -0.3856 -0.2454 -0.1606 0.077 Uiso 1 calc 1 R . .
H6B H -0.3246 -0.2808 -0.1225 0.077 Uiso 1 calc 1 R . .
C7 C -0.3136(7) -0.3655(12) -0.1754(4) 0.078(4) Uani 1 d 1 . . .
H7A H -0.3461 -0.4328 -0.1747 0.093 Uiso 1 calc 1 R . .
H7B H -0.3193 -0.3414 -0.2039 0.093 Uiso 1 calc 1 R . .
C8 C -0.2379(8) -0.4085(14) -0.1591(5) 0.108(5) Uani 1 d 1 . . .
H8A H -0.2277 -0.4745 -0.1757 0.162 Uiso 1 calc 1 R . .
H8B H -0.2323 -0.4359 -0.1312 0.162 Uiso 1 calc 1 R . .
H8C H -0.2053 -0.3427 -0.1598 0.162 Uiso 1 calc 1 R . .

loop_
_atom_site_aniso_label
_atom_site_aniso_U_11
_atom_site_aniso_U_22
_atom_site_aniso_U_33
_atom_site_aniso_U_23
_atom_site_aniso_U_13
_atom_site_aniso_U_12
Eu1 0.02018(17) 0.01052(16) 0.01132(15) -0.00038(12) -0.00010(12) 0.00134(12)
Eu2 0.01346(15) 0.01222(16) 0.01124(15) 0.00140(13) 0.00055(11) -0.00153(12)
Cl1 0.0199(8) 0.0415(10) 0.0107(7) -0.0105(7) 0.0039(6) -0.0063(7)
O11 0.047(3) 0.014(3) 0.026(3) 0.005(2) 0.007(2) -0.001(2)
O12 0.041(3) 0.014(2) 0.026(3) 0.002(2) 0.004(2) -0.006(2)
O13 0.027(3) 0.014(2) 0.020(2) 0.0012(19) 0.0031(19) 0.0016(19)
O14 0.042(3) 0.025(3) 0.019(3) 0.009(2) 0.012(2) 0.010(2)
C11 0.027(3) 0.013(3) 0.013(3) 0.007(3) -0.005(3) -0.001(3)
C12 0.058(5) 0.024(4) 0.028(4) 0.006(3) 0.019(4) 0.002(4)
C13 0.048(5) 0.016(4) 0.038(5) 0.008(3) 0.011(4) 0.011(3)
C14 0.021(3) 0.017(3) 0.024(4) 0.008(3) 0.004(3) -0.004(3)
C15 0.033(4) 0.024(4) 0.027(4) 0.006(3) 0.014(3) 0.009(3)
C16 0.038(4) 0.014(3) 0.030(4) 0.002(3) 0.012(3) 0.004(3)
C17 0.025(3) 0.016(4) 0.015(3) 0.004(3) -0.007(3) -0.005(3)
C18 0.016(3) 0.013(3) 0.018(3) 0.003(3) -0.004(3) -0.003(3)
O21 0.027(3) 0.031(3) 0.027(3) -0.002(2) 0.002(2) 0.015(2)
O22 0.028(3) 0.030(3) 0.022(3) 0.004(2) -0.002(2) 0.010(2)
O23 0.034(3) 0.047(3) 0.018(3) 0.005(2) -0.006(2) 0.017(3)
O24 0.022(3) 0.043(3) 0.038(3) 0.000(3) 0.009(2) 0.014(2)
C21 0.020(3) 0.023(4) 0.014(3) 0.003(3) 0.002(3) 0.007(3)
C22 0.027(4) 0.029(4) 0.022(4) 0.001(3) -0.001(3) 0.010(3)
C23 0.030(4) 0.024(4) 0.019(4) -0.001(3) 0.003(3) 0.012(3)
C24 0.022(3) 0.024(4) 0.017(3) 0.003(3) 0.002(3) 0.008(3)
C25 0.032(4) 0.046(5) 0.008(3) -0.004(3) -0.006(3) 0.017(4)
C26 0.026(4) 0.038(4) 0.022(4) -0.002(3) 0.001(3) 0.015(3)
C27 0.017(3) 0.026(4) 0.012(3) 0.004(3) 0.003(3) 0.005(3)
C28 0.019(3) 0.021(4) 0.022(4) 0.003(3) 0.000(3) 0.005(3)
O31 0.082(5) 0.021(3) 0.029(3) -0.010(2) 0.012(3) 0.004(3)
O32 0.037(3) 0.016(3) 0.055(4) 0.017(3) 0.005(3) 0.004(2)
C31 0.035(6) 0.008(4) 0.033(6) 0.000 0.008(4) 0.000
C32 0.054(5) 0.014(4) 0.028(4) 0.000(3) 0.021(4) 0.003(3)
C33 0.051(5) 0.017(4) 0.045(5) 0.007(3) 0.026(4) -0.004(4)
C34 0.042(6) 0.015(5) 0.010(4) 0.000 0.004(4) 0.000
C35 0.043(6) 0.010(5) 0.029(6) 0.000 0.006(5) 0.000
C36 0.021(5) 0.016(5) 0.036(6) 0.000 -0.003(4) 0.000
O41 0.023(2) 0.034(3) 0.024(3) -0.011(2) 0.006(2) -0.014(2)
O42 0.019(2) 0.038(3) 0.023(3) -0.004(2) 0.0074(19) -0.010(2)
C41 0.016(3) 0.029(4) 0.023(4) -0.002(3) 0.001(3) -0.006(3)
C42 0.025(4) 0.029(4) 0.018(3) -0.007(3) 0.004(3) -0.010(3)
C43 0.020(3) 0.035(4) 0.015(3) -0.006(3) 0.007(3) -0.007(3)
C44 0.016(3) 0.021(4) 0.026(4) -0.002(3) 0.005(3) -0.003(3)
N1 0.041(4) 0.048(5) 0.057(5) 0.012(4) 0.010(4) 0.010(4)
N2 0.047(4) 0.046(5) 0.052(5) 0.011(4) 0.004(4) -0.007(4)
C1 0.031(5) 0.047(5) 0.050(6) 0.015(4) 0.004(4) 0.001(4)
C2 0.040(6) 0.058(7) 0.089(9) 0.019(6) 0.008(5) 0.014(5)
C3 0.040(6) 0.065(7) 0.075(8) 0.021(6) -0.012(5) -0.001(5)
C4 0.082(9) 0.084(9) 0.077(9) -0.021(7) 0.017(7) -0.003(7)
C5 0.082(8) 0.062(7) 0.058(7) -0.002(6) 0.024(6) -0.020(6)
C6 0.068(7) 0.072(7) 0.050(6) 0.003(6) 0.007(5) -0.024(6)
C7 0.099(10) 0.077(9) 0.054(7) -0.013(6) 0.012(7) -0.034(8)
C8 0.111(13) 0.078(10) 0.129(14) -0.002(9) 0.017(10) 0.002(9)

loop_
_atom_type_symbol
_atom_type_description
_atom_type_scat_dispersion_real
_atom_type_scat_dispersion_imag
_atom_type_scat_source
C C 0.0033 0.0016 'International Tables Vol C Tables 4.2.6.8 and 6.1.1.4'
H H 0.0000 0.0000 'International Tables Vol C Tables 4.2.6.8 and 6.1.1.4'
N N 0.0061 0.0033 'International Tables Vol C Tables 4.2.6.8 and 6.1.1.4'
O O 0.0106 0.0060 'International Tables Vol C Tables 4.2.6.8 and 6.1.1.4'
Cl Cl 0.1484 0.1585 'International Tables Vol C Tables 4.2.6.8 and 6.1.1.4'
Eu Eu -0.1578 3.6682 'International Tables Vol C Tables 4.2.6.8 and 6.1.1.4'

loop_
_geom_angle_atom_site_label_1
_geom_angle_atom_site_label_2
_geom_angle_atom_site_label_3
_geom_angle
_geom_angle_site_symmetry_1
_geom_angle_site_symmetry_3
Cl1 Eu1 Eu1 129.11(3) . 2
O11 Eu1 Eu1 135.46(12) . 2
O11 Eu1 Cl1 82.11(13) . .
O21 Eu1 Eu1 126.64(12) . 2
O21 Eu1 Cl1 80.32(12) . .
O21 Eu1 O11 84.32(18) . .
O21 Eu1 O23 77.66(18) . 4
O21 Eu1 O24 144.31(19) . 3_455
O21 Eu1 O31 142.3(2) . .
O23 Eu1 Eu1 65.97(13) 4 2
O23 Eu1 Cl1 157.96(14) 4 .
O23 Eu1 O11 96.51(18) 4 .
O23 Eu1 O31 74.8(2) 4 .
O24 Eu1 Eu1 57.34(13) 3_455 2
O24 Eu1 Cl1 76.01(14) 3_455 .
O24 Eu1 O11 117.87(18) 3_455 .
O24 Eu1 O23 122.81(18) 3_455 4
O24 Eu1 O31 73.3(2) 3_455 .
O31 Eu1 Eu1 62.25(14) . 2
O31 Eu1 Cl1 125.12(16) . .
O31 Eu1 O11 73.87(19) . .
O32 Eu1 Eu1 61.93(15) 1_545 2
O32 Eu1 Cl1 91.44(15) 1_545 .
O32 Eu1 O11 160.32(19) 1_545 .
O32 Eu1 O21 76.25(19) 1_545 .
O32 Eu1 O23 82.53(19) 1_545 4
O32 Eu1 O24 78.02(19) 1_545 3_455
O32 Eu1 O31 124.2(2) 1_545 .
Cl1 Eu2 Eu2 143.53(3) . 5
Cl1 Eu2 C18 108.52(14) . 5_565
O12 Eu2 Eu2 127.38(12) . 5
O12 Eu2 Cl1 82.01(13) . .
O12 Eu2 O13 97.46(15) . 5_565
O12 Eu2 O13 146.78(17) . 1_545
O12 Eu2 O14 73.11(17) . 5_565
O12 Eu2 C18 81.25(17) . 5_565
O12 Eu2 O22 89.08(18) . .
O12 Eu2 O42 72.69(17) . 5
O13 Eu2 Eu2 37.51(10) 5_565 5
O13 Eu2 Eu2 39.98(10) 1_545 5
O13 Eu2 Cl1 125.97(11) 1_545 .
O13 Eu2 Cl1 131.71(11) 5_565 .
O13 Eu2 O13 77.49(16) 1_545 5_565
O13 Eu2 O14 122.55(15) 1_545 5_565
O13 Eu2 C18 102.52(17) 1_545 5_565
O13 Eu2 C18 26.47(16) 5_565 5_565
O14 Eu2 Eu2 85.67(11) 5_565 5
O14 Eu2 Cl1 83.42(11) 5_565 .
O14 Eu2 O13 51.35(14) 5_565 5_565
O14 Eu2 C18 25.42(17) 5_565 5_565
C18 Eu2 Eu2 63.00(13) 5_565 5
O22 Eu2 Eu2 114.55(12) . 5
O22 Eu2 Cl1 83.06(12) . .
O22 Eu2 O13 78.49(16) . 1_545
O22 Eu2 O13 145.14(16) . 5_565
O22 Eu2 O14 158.96(17) . 5_565
O22 Eu2 C18 163.54(18) . 5_565
O22 Eu2 O42 78.07(17) . 5
O41 Eu2 Eu2 69.62(11) . 5
O41 Eu2 Cl1 73.99(12) . .
O41 Eu2 O12 142.62(18) . .
O41 Eu2 O13 69.35(16) . 1_545
O41 Eu2 O13 78.76(16) . 5_565
O41 Eu2 O14 75.99(18) . 5_565
O41 Eu2 C18 79.81(18) . 5_565
O41 Eu2 O22 115.32(18) . .
O41 Eu2 O42 137.19(16) . 5
O42 Eu2 Eu2 67.99(11) 5 5
O42 Eu2 Cl1 148.44(12) 5 .
O42 Eu2 O13 74.62(16) 5 1_545
O42 Eu2 O13 71.44(15) 5 5_565
O42 Eu2 O14 106.20(17) 5 5_565
O42 Eu2 C18 86.31(18) 5 5_565
Eu2 Cl1 Eu1 107.54(5) . .
C17 O11 Eu1 134.2(4) . .
C17 O12 Eu2 145.8(5) . .
Eu2 O13 Eu2 102.51(16) 1_565 5_565
C18 O13 Eu2 90.2(4) . 5_565
C18 O13 Eu2 157.1(4) . 1_565
C18 O14 Eu2 94.8(4) . 5_565
C12 C11 C16 119.5(6) . .
C12 C11 C17 121.4(6) . .
C16 C11 C17 118.9(6) . .
C11 C12 H12A 120.0 . .
C11 C12 C13 120.1(7) . .
C13 C12 H12A 120.0 . .
C12 C13 H13A 119.7 . .
C14 C13 C12 120.6(7) . .
C14 C13 H13A 119.7 . .
C13 C14 C15 119.0(6) . .
C13 C14 C18 122.2(6) . .
C15 C14 C18 118.4(6) . .
C14 C15 H15A 119.8 . .
C16 C15 C14 120.4(6) . .
C16 C15 H15A 119.8 . .
C11 C16 H16A 119.9 . .
C15 C16 C11 120.2(6) . .
C15 C16 H16A 119.9 . .
O11 C17 C11 118.6(6) . .
O12 C17 O11 124.2(6) . .
O12 C17 C11 117.2(6) . .
O13 C18 Eu2 63.4(3) . 5_565
O13 C18 C14 119.1(6) . .
O14 C18 Eu2 59.8(3) . 5_565
O14 C18 O13 121.1(6) . .
O14 C18 C14 119.6(6) . .
C14 C18 Eu2 160.5(4) . 5_565
C27 O21 Eu1 148.0(5) . .
C27 O22 Eu2 129.6(4) . .
C28 O23 Eu1 134.9(5) . 4_545
C28 O24 Eu1 144.3(5) . 3_545
C22 C21 C27 120.6(6) . .
C26 C21 C22 119.6(6) . .
C26 C21 C27 119.7(6) . .
C21 C22 H22A 120.0 . .
C23 C22 C21 120.0(7) . .
C23 C22 H22A 120.0 . .
C22 C23 H23A 119.8 . .
C24 C23 C22 120.3(6) . .
C24 C23 H23A 119.8 . .
C23 C24 C25 119.6(6) . .
C23 C24 C28 121.1(6) . .
C25 C24 C28 119.2(6) . .
C24 C25 H25A 119.9 . .
C26 C25 C24 120.1(6) . .
C26 C25 H25A 119.9 . .
C21 C26 C25 120.2(7) . .
C21 C26 H26A 119.9 . .
C25 C26 H26A 119.9 . .
O21 C27 O22 124.9(6) . .
O21 C27 C21 117.7(6) . .
O22 C27 C21 117.3(6) . .
O23 C28 O24 124.8(6) . .
O23 C28 C24 117.9(6) . .
O24 C28 C24 117.3(6) . .
C35 O31 Eu1 142.7(6) . .
C36 O32 Eu1 142.2(5) . 1_565
C32 C31 C32 120.3(9) . 2
C32 C31 C35 119.9(5) . .
C32 C31 C35 119.9(5) 2 .
C31 C32 H32A 120.0 . .
C31 C32 C33 120.0(7) . .
C33 C32 H32A 120.0 . .
C32 C33 H33A 120.1 . .
C34 C33 C32 119.7(7) . .
C34 C33 H33A 120.1 . .
C33 C34 C33 120.2(9) . 2
C33 C34 C36 119.9(5) 2 .
C33 C34 C36 119.9(5) . .
O31 C35 O31 126.1(10) . 2
O31 C35 C31 116.9(5) 2 .
O31 C35 C31 116.9(5) . .
O32 C36 O32 126.8(10) . 2
O32 C36 C34 116.6(5) 2 .
O32 C36 C34 116.6(5) . .
C44 O41 Eu2 136.2(4) . .
C44 O42 Eu2 133.5(4) . 5
C42 C41 C44 119.2(6) . .
C43 C41 C42 120.3(6) . .
C43 C41 C44 120.5(6) . .
C41 C42 H42A 120.5 . .
C43 C42 C41 118.9(6) 7_445 .
C43 C42 H42A 120.5 7_445 .
C41 C43 C42 120.8(6) . 7_445
C41 C43 H43A 119.6 . .
C42 C43 H43A 119.6 7_445 .
O41 C44 O42 125.7(6) . .
O41 C44 C41 117.1(6) . .
O42 C44 C41 117.2(6) . .
C1 N1 C2 108.4(9) . .
C1 N1 C4 126.2(8) . .
C2 N1 C4 125.3(10) . .
C1 N2 C3 107.4(9) . .
C1 N2 C5 125.3(9) . .
C3 N2 C5 127.3(9) . .
N1 C1 H1A 125.4 . .
N2 C1 N1 109.2(8) . .
N2 C1 H1A 125.4 . .
N1 C2 H2A 126.4 . .
C3 C2 N1 107.1(10) . .
C3 C2 H2A 126.4 . .
N2 C3 H3A 126.1 . .
C2 C3 N2 107.8(9) . .
C2 C3 H3A 126.1 . .
N1 C4 H4A 109.5 . .
N1 C4 H4B 109.5 . .
N1 C4 H4C 109.5 . .
H4A C4 H4B 109.5 . .
H4A C4 H4C 109.5 . .
H4B C4 H4C 109.5 . .
N2 C5 H5A 108.9 . .
N2 C5 H5B 108.9 . .
N2 C5 C6 113.2(9) . .
H5A C5 H5B 107.7 . .
C6 C5 H5A 108.9 . .
C6 C5 H5B 108.9 . .
C5 C6 H6A 109.0 . .
C5 C6 H6B 109.0 . .
C5 C6 C7 113.1(9) . .
H6A C6 H6B 107.8 . .
C7 C6 H6A 109.0 . .
C7 C6 H6B 109.0 . .
C6 C7 H7A 108.9 . .
C6 C7 H7B 108.9 . .
H7A C7 H7B 107.7 . .
C8 C7 C6 113.5(10) . .
C8 C7 H7A 108.9 . .
C8 C7 H7B 108.9 . .
C7 C8 H8A 109.5 . .
C7 C8 H8B 109.5 . .
C7 C8 H8C 109.5 . .
H8A C8 H8B 109.5 . .
H8A C8 H8C 109.5 . .
H8B C8 H8C 109.5 . .

loop_
_geom_bond_atom_site_label_1
_geom_bond_atom_site_label_2
_geom_bond_distance
_geom_bond_site_symmetry_2
Eu1 Eu1 4.3726(6) 2
Eu1 Cl1 2.8269(15) .
Eu1 O11 2.391(5) .
Eu1 O21 2.319(5) .
Eu1 O23 2.333(5) 4
Eu1 O24 2.326(5) 3_455
Eu1 O31 2.351(5) .
Eu1 O32 2.312(5) 1_545
Eu2 Eu2 3.9192(6) 5
Eu2 Cl1 2.8141(15) .
Eu2 O12 2.327(5) .
Eu2 O13 2.579(4) 5_565
Eu2 O13 2.444(4) 1_545
Eu2 O14 2.502(5) 5_565
Eu2 C18 2.886(6) 5_565
Eu2 O22 2.342(4) .
Eu2 O41 2.323(4) .
Eu2 O42 2.381(4) 5
O11 C17 1.259(8) .
O12 C17 1.256(8) .
O13 Eu2 2.579(4) 5_565
O13 Eu2 2.444(4) 1_565
O13 C18 1.286(8) .
O14 Eu2 2.502(5) 5_565
O14 C18 1.243(8) .
C11 C12 1.371(10) .
C11 C16 1.378(9) .
C11 C17 1.513(9) .
C12 H12A 0.9300 .
C12 C13 1.396(10) .
C13 H13A 0.9300 .
C13 C14 1.363(10) .
C14 C15 1.391(10) .
C14 C18 1.500(9) .
C15 H15A 0.9300 .
C15 C16 1.378(10) .
C16 H16A 0.9300 .
C18 Eu2 2.886(6) 5_565
O21 C27 1.237(8) .
O22 C27 1.261(8) .
O23 Eu1 2.333(5) 4_545
O23 C28 1.251(8) .
O24 Eu1 2.326(5) 3_545
O24 C28 1.257(8) .
C21 C22 1.393(10) .
C21 C26 1.375(9) .
C21 C27 1.508(9) .
C22 H22A 0.9300 .
C22 C23 1.376(9) .
C23 H23A 0.9300 .
C23 C24 1.372(9) .
C24 C25 1.392(10) .
C24 C28 1.501(9) .
C25 H25A 0.9300 .
C25 C26 1.375(10) .
C26 H26A 0.9300 .
O31 C35 1.243(7) .
O32 Eu1 2.312(5) 1_565
O32 C36 1.252(7) .
C31 C32 1.377(8) .
C31 C32 1.377(8) 2
C31 C35 1.499(13) .
C32 H32A 0.9300 .
C32 C33 1.390(10) .
C33 H33A 0.9300 .
C33 C34 1.382(9) .
C34 C33 1.382(9) 2
C34 C36 1.499(14) .
C35 O31 1.243(7) 2
C36 O32 1.252(7) 2
O41 C44 1.247(8) .
O42 Eu2 2.381(4) 5
O42 C44 1.259(8) .
C41 C42 1.389(9) .
C41 C43 1.373(9) .
C41 C44 1.499(9) .
C42 H42A 0.9300 .
C42 C43 1.381(9) 7_445
C43 C42 1.381(9) 7_445
C43 H43A 0.9300 .
N1 C1 1.319(12) .
N1 C2 1.368(12) .
N1 C4 1.460(13) .
N2 C1 1.306(11) .
N2 C3 1.386(13) .
N2 C5 1.469(13) .
C1 H1A 0.9300 .
C2 H2A 0.9300 .
C2 C3 1.313(15) .
C3 H3A 0.9300 .
C4 H4A 0.9600 .
C4 H4B 0.9600 .
C4 H4C 0.9600 .
C5 H5A 0.9700 .
C5 H5B 0.9700 .
C5 C6 1.508(14) .
C6 H6A 0.9700 .
C6 H6B 0.9700 .
C6 C7 1.518(16) .
C7 H7A 0.9700 .
C7 H7B 0.9700 .
C7 C8 1.506(18) .
C8 H8A 0.9600 .
C8 H8B 0.9600 .
C8 H8C 0.9600 .

loop_
_geom_torsion_atom_site_label_1
_geom_torsion_atom_site_label_2
_geom_torsion_atom_site_label_3
_geom_torsion_atom_site_label_4
_geom_torsion
_geom_torsion_site_symmetry_1
_geom_torsion_site_symmetry_4
Eu1 Eu1 Cl1 Eu2 -160.89(3) 2 .
Eu1 Eu1 O11 C17 170.2(5) 2 .
Eu1 Eu1 O21 C27 93.8(8) 2 .
Eu1 Eu1 O31 C35 18.7(7) 2 .
Eu1 O11 C17 O12 0.8(11) . .
Eu1 O11 C17 C11 179.3(4) . .
Eu1 O21 C27 O22 62.9(11) . .
Eu1 O21 C27 C21 -121.3(7) . .
Eu1 O23 C28 O24 14.2(12) 4_545 .
Eu1 O23 C28 C24 -164.6(5) 4_545 .
Eu1 O24 C28 O23 -56.4(12) 3_545 .
Eu1 O24 C28 C24 122.5(7) 3_545 .
Eu1 O31 C35 O31 -15.3(5) . 2
Eu1 O31 C35 C31 164.7(5) . .
Eu1 O32 C36 O32 -17.3(5) 1_565 2
Eu1 O32 C36 C34 162.7(5) 1_565 .
Eu2 Eu2 Cl1 Eu1 177.12(2) 5 .
Eu2 Eu2 O12 C17 126.5(7) 5 .
Eu2 Eu2 O22 C27 155.9(5) 5 .
Eu2 Eu2 O41 C44 5.5(6) 5 .
Eu2 O12 C17 O11 62.3(11) . .
Eu2 O12 C17 C11 -116.2(7) . .
Eu2 O13 C18 Eu2 -124.3(10) 1_565 5_565
Eu2 O13 C18 O14 -108.1(11) 1_565 .
Eu2 O13 C18 O14 16.2(6) 5_565 .
Eu2 O13 C18 C14 -158.1(5) 5_565 .
Eu2 O13 C18 C14 77.6(12) 1_565 .
Eu2 O14 C18 O13 -16.7(6) 5_565 .
Eu2 O14 C18 C14 157.5(5) 5_565 .
Eu2 O22 C27 O21 13.0(10) . .
Eu2 O22 C27 C21 -162.7(4) . .
Eu2 O41 C44 O42 -25.0(11) . .
Eu2 O41 C44 C41 155.6(5) . .
Eu2 O42 C44 O41 38.5(11) 5 .
Eu2 O42 C44 C41 -142.2(5) 5 .
Cl1 Eu1 O11 C17 -49.7(6) . .
Cl1 Eu1 O21 C27 -38.4(8) . .
Cl1 Eu1 O31 C35 138.8(7) . .
Cl1 Eu2 O12 C17 -29.6(8) . .
Cl1 Eu2 O22 C27 -57.5(5) . .
Cl1 Eu2 O41 C44 -176.8(7) . .
O11 Eu1 Cl1 Eu2 54.56(13) . .
O11 Eu1 O21 C27 -121.3(8) . .
O11 Eu1 O31 C35 -153.4(8) . .
O12 Eu2 Cl1 Eu1 -35.57(13) . .
O12 Eu2 O22 C27 24.6(6) . .
O12 Eu2 O41 C44 131.0(6) . .
O13 Eu2 Cl1 Eu1 124.79(14) 1_545 .
O13 Eu2 Cl1 Eu1 -128.47(14) 5_565 .
O13 Eu2 O12 C17 -179.9(7) 1_545 .
O13 Eu2 O12 C17 101.6(8) 5_565 .
O13 Eu2 O22 C27 126.3(5) 5_565 .
O13 Eu2 O22 C27 173.6(6) 1_545 .
O13 Eu2 O41 C44 -37.3(7) 1_545 .
O13 Eu2 O41 C44 43.4(7) 5_565 .
O14 Eu2 Cl1 Eu1 -109.37(13) 5_565 .
O14 Eu2 O12 C17 55.9(8) 5_565 .
O14 Eu2 O22 C27 -7.1(9) 5_565 .
O14 Eu2 O41 C44 96.1(7) 5_565 .
C11 C12 C13 C14 -4.0(13) . .
C12 C11 C16 C15 -0.9(11) . .
C12 C11 C17 O11 -10.0(10) . .
C12 C11 C17 O12 168.6(7) . .
C12 C13 C14 C15 1.4(12) . .
C12 C13 C14 C18 174.2(7) . .
C13 C14 C15 C16 1.5(11) . .
C13 C14 C18 Eu2 -95.6(15) . 5_565
C13 C14 C18 O13 -3.8(10) . .
C13 C14 C18 O14 -178.1(7) . .
C14 C15 C16 C11 -1.7(11) . .
C15 C14 C18 Eu2 77.2(15) . 5_565
C15 C14 C18 O13 169.1(6) . .
C15 C14 C18 O14 -5.2(9) . .
C16 C11 C12 C13 3.7(12) . .
C16 C11 C17 O11 173.3(6) . .
C16 C11 C17 O12 -8.1(9) . .
C17 C11 C12 C13 -173.0(7) . .
C17 C11 C16 C15 175.9(6) . .
C18 Eu2 Cl1 Eu1 -113.51(14) 5_565 .
C18 Eu2 O12 C17 80.6(8) 5_565 .
C18 Eu2 O22 C27 78.3(9) 5_565 .
C18 Eu2 O41 C44 70.4(7) 5_565 .
C18 C14 C15 C16 -171.6(6) . .
O21 Eu1 Cl1 Eu2 -30.98(14) . .
O21 Eu1 O11 C17 31.2(6) . .
O21 Eu1 O31 C35 -96.2(8) . .
O22 Eu2 Cl1 Eu1 54.47(14) . .
O22 Eu2 O12 C17 -112.8(8) . .
O22 Eu2 O41 C44 -102.8(7) . .
O23 Eu1 Cl1 Eu2 -33.3(4) 4 .
O23 Eu1 O11 C17 108.1(6) 4 .
O23 Eu1 O21 C27 140.7(8) 4 .
O23 Eu1 O31 C35 -51.8(7) 4 .
O24 Eu1 Cl1 Eu2 175.94(15) 3_455 .
O24 Eu1 O11 C17 -119.3(6) 3_455 .
O24 Eu1 O21 C27 10.5(10) 3_455 .
O24 Eu1 O31 C35 80.1(7) 3_455 .
C21 C22 C23 C24 3.4(11) . .
C22 C21 C26 C25 2.5(12) . .
C22 C21 C27 O21 -168.5(7) . .
C22 C21 C27 O22 7.6(10) . .
C22 C23 C24 C25 0.1(11) . .
C22 C23 C24 C28 -176.4(7) . .
C23 C24 C25 C26 -2.2(12) . .
C23 C24 C28 O23 -158.6(7) . .
C23 C24 C28 O24 22.4(10) . .
C24 C25 C26 C21 0.9(12) . .
C25 C24 C28 O23 24.9(10) . .
C25 C24 C28 O24 -154.1(7) . .
C26 C21 C22 C23 -4.7(11) . .
C26 C21 C27 O21 7.4(10) . .
C26 C21 C27 O22 -176.5(7) . .
C27 C21 C22 C23 171.3(7) . .
C27 C21 C26 C25 -173.4(7) . .
C28 C24 C25 C26 174.3(7) . .
O31 Eu1 Cl1 Eu2 118.43(19) . .
O31 Eu1 O11 C17 -179.9(7) . .
O31 Eu1 O21 C27 -175.5(7) . .
O32 Eu1 Cl1 Eu2 -106.78(15) 1_545 .
O32 Eu1 O11 C17 22.1(10) 1_545 .
O32 Eu1 O21 C27 55.5(8) 1_545 .
O32 Eu1 O31 C35 17.9(9) 1_545 .
C31 C32 C33 C34 -1.2(12) . .
C32 C31 C32 C33 0.6(6) 2 .
C32 C31 C35 O31 -29.8(5) 2 2
C32 C31 C35 O31 -29.8(5) . .
C32 C31 C35 O31 150.2(5) . 2
C32 C31 C35 O31 150.2(5) 2 .
C32 C33 C34 C33 0.6(6) . 2
C32 C33 C34 C36 -179.4(6) . .
C33 C34 C36 O32 -170.7(5) . 2
C33 C34 C36 O32 9.3(5) 2 2
C33 C34 C36 O32 9.3(5) . .
C33 C34 C36 O32 -170.7(5) 2 .
C35 C31 C32 C33 -179.4(6) . .
O41 Eu2 Cl1 Eu1 173.37(15) . .
O41 Eu2 O12 C17 20.4(9) . .
O41 Eu2 O22 C27 -126.1(5) . .
O42 Eu2 Cl1 Eu1 1.0(3) 5 .
O42 Eu2 O12 C17 169.4(8) 5 .
O42 Eu2 O22 C27 97.1(6) 5 .
O42 Eu2 O41 C44 -2.8(8) 5 .
C42 C41 C43 C42 -0.1(12) . 7_445
C42 C41 C44 O41 9.5(10) . .
C42 C41 C44 O42 -169.9(7) . .
C43 C41 C42 C43 0.1(12) . 7_445
C43 C41 C44 O41 -169.2(7) . .
C43 C41 C44 O42 11.4(10) . .
C44 C41 C42 C43 -178.6(6) . 7_445
C44 C41 C43 C42 178.6(6) . 7_445
N1 C2 C3 N2 -0.5(12) . .
N2 C5 C6 C7 -173.7(9) . .
C1 N1 C2 C3 0.6(12) . .
C1 N2 C3 C2 0.2(12) . .
C1 N2 C5 C6 106.2(11) . .
C2 N1 C1 N2 -0.5(11) . .
C3 N2 C1 N1 0.2(10) . .
C3 N2 C5 C6 -72.7(14) . .
C4 N1 C1 N2 -177.6(10) . .
C4 N1 C2 C3 177.8(10) . .
C5 N2 C1 N1 -178.9(8) . .
C5 N2 C3 C2 179.3(9) . .
C5 C6 C7 C8 68.0(14) . .
